data_4519102
loop_
_publ_author_name
'Lipon, Tyrchain Mitre'
'Marpna, Ibakyntiew D.'
'Wanniang, Kmendashisha'
'Shangpliang, O. Risuklang'
'Laloo, Badaker M.'
'Nongkhlaw, Rishanlang'
'Myrboh, Bekington'

_publ_section_title
;
 Selenium Dioxide-Mediated Bromination of \a,\b-Unsaturated Ketones Using
 <i>N</i>-Bromosuccinimide in the Presence of <i>p</i>-Toluenesulfonic
 Acid: A Versatile Route for the Synthesis of
 \a'-Bromo-4-arylbut-3-en-2-one and \a',\a'-Dibromo-4-arylbut-3-en-2-one.
;
_journal_issue 41
_journal_name_full 'ACS omega'
_journal_page_first 27466
_journal_page_last 27477
_journal_paper_doi 10.1021/acsomega.1c04352
_journal_volume 6
_journal_year 2021
_chemical_formula_moiety '2(C20 H16 Br2 N2 O6)'
_chemical_formula_sum 'C40 H32 Br4 N4 O12'
_chemical_formula_weight 1080.33
_space_group_crystal_system orthorhombic
_space_group_IT_number 62
_space_group_name_Hall '-P 2ac 2n'
_space_group_name_H-M_alt 'P n m a'
_atom_sites_solution_hydrogens geom
_atom_sites_solution_primary dual
_audit_creation_date 2020-12-16
_audit_creation_method
;
Olex2 1.2
(compiled 2018.05.29 svn.r3508 for OlexSys, GUI svn.r5506)
;
_cell_angle_alpha 90
_cell_angle_beta 90
_cell_angle_gamma 90
_cell_formula_units_Z 1
_cell_length_a 11.0125(16)
_cell_length_b 6.5230(11)
_cell_length_c 14.3222(12)
_cell_measurement_reflns_used 994
_cell_measurement_temperature 290.69(16)
_cell_measurement_theta_max 28.3400
_cell_measurement_theta_min 4.6880
_cell_volume 1028.8(2)
_computing_cell_refinement 'CrysAlisPro 1.171.39.46e (Rigaku OD, 2018)'
_computing_data_collection 'CrysAlisPro 1.171.39.46e (Rigaku OD, 2018)'
_computing_data_reduction 'CrysAlisPro 1.171.39.46e (Rigaku OD, 2018)'
_computing_molecular_graphics 'Olex2 (Dolomanov et al., 2009)'
_computing_publication_material 'Olex2 (Dolomanov et al., 2009)'
_computing_structure_refinement 'ShelXL (Sheldrick, 2015)'
_computing_structure_solution 'ShelXT (Sheldrick, 2015)'
_diffrn_ambient_environment air
_diffrn_ambient_temperature 290.69(16)
_diffrn_detector 'CCD plate'
_diffrn_detector_area_resol_mean 16.1279
_diffrn_detector_type Eos
_diffrn_measured_fraction_theta_full 0.994
_diffrn_measured_fraction_theta_max 0.911
_diffrn_measurement_details
;
List of Runs (angles in degrees, time in seconds):

  # Type    Start    End  Width  t~exp~   \w     \q     \k     \f   Frames
--------------------------------------------------------------------------
  1  \w     -2.00  24.00   1.00    3.31    --  -17.90 -99.00 -30.00   26
  2  \w    -47.00  41.00   1.00    3.31    --   20.16 -77.00   0.00   88
  3  \w      2.00  89.00   1.00    3.31    --   20.16  57.00 120.00   87
;
_diffrn_measurement_device 'four-circle diffractometer'
_diffrn_measurement_device_type 'Xcalibur, Eos, Gemini'
_diffrn_measurement_method '\w scans'
_diffrn_orient_matrix_type 'CrysAlisPro convention (1999,Acta A55,543-557)'
_diffrn_orient_matrix_UB_11 -0.0249079000
_diffrn_orient_matrix_UB_12 -0.0431478000
_diffrn_orient_matrix_UB_13 -0.0331017000
_diffrn_orient_matrix_UB_21 0.0579201000
_diffrn_orient_matrix_UB_22 -0.0211420000
_diffrn_orient_matrix_UB_23 0.0094530000
_diffrn_orient_matrix_UB_31 -0.0132364000
_diffrn_orient_matrix_UB_32 -0.0118375000
_diffrn_orient_matrix_UB_33 0.1032098000
_diffrn_radiation_monochromator graphite
_diffrn_radiation_probe x-ray
_diffrn_radiation_type MoK\a
_diffrn_radiation_wavelength 0.71073
_diffrn_reflns_av_R_equivalents 0.0880
_diffrn_reflns_av_unetI/netI 0.1078
_diffrn_reflns_Laue_measured_fraction_full 0.994
_diffrn_reflns_Laue_measured_fraction_max 0.911
_diffrn_reflns_limit_h_max 14
_diffrn_reflns_limit_h_min -6
_diffrn_reflns_limit_k_max 7
_diffrn_reflns_limit_k_min -8
_diffrn_reflns_limit_l_max 18
_diffrn_reflns_limit_l_min -19
_diffrn_reflns_number 3818
_diffrn_reflns_point_group_measured_fraction_full 0.994
_diffrn_reflns_point_group_measured_fraction_max 0.911
_diffrn_reflns_theta_full 26.000
_diffrn_reflns_theta_max 28.847
_diffrn_reflns_theta_min 3.394
_diffrn_source 'fine-focus sealed X-ray tube'
_diffrn_source_type 'Enhance (Mo) X-ray Source'
_exptl_absorpt_coefficient_mu 3.980
_exptl_absorpt_correction_T_max 1.00000
_exptl_absorpt_correction_T_min 0.33773
_exptl_absorpt_correction_type multi-scan
_exptl_absorpt_process_details
;
CrysAlisPro 1.171.39.46e (Rigaku Oxford Diffraction, 2018)
Empirical absorption correction using spherical harmonics,
 implemented in SCALE3 ABSPACK scaling algorithm.
;
_exptl_crystal_colour colourless
_exptl_crystal_colour_primary colourless
_exptl_crystal_density_diffrn 1.744
_exptl_crystal_description block
_exptl_crystal_F_000 536
_exptl_crystal_size_max 0.32
_exptl_crystal_size_mid 0.25
_exptl_crystal_size_min 0.23
_refine_diff_density_max 0.491
_refine_diff_density_min -0.604
_refine_diff_density_rms 0.106
_refine_ls_extinction_method none
_refine_ls_goodness_of_fit_ref 1.011
_refine_ls_hydrogen_treatment constr
_refine_ls_matrix_type full
_refine_ls_number_parameters 91
_refine_ls_number_reflns 1329
_refine_ls_number_restraints 0
_refine_ls_restrained_S_all 1.011
_refine_ls_R_factor_all 0.1376
_refine_ls_R_factor_gt 0.0639
_refine_ls_shift/su_max 0.000
_refine_ls_shift/su_mean 0.000
_refine_ls_structure_factor_coef Fsqd
_refine_ls_weighting_details 'w=1/[\s^2^(Fo^2^)+(0.0394P)^2^] where P=(Fo^2^+2Fc^2^)/3'
_refine_ls_weighting_scheme calc
_refine_ls_wR_factor_gt 0.1057
_refine_ls_wR_factor_ref 0.1307
_reflns_Friedel_coverage 0.000
_reflns_number_gt 702
_reflns_number_total 1329
_reflns_threshold_expression 'I > 2\s(I)'
_cod_data_source_file ao1c04352_si_001.cif
_cod_data_source_block ov_tb-12(4)
_cod_database_code 4519102
_shelx_shelxl_version_number 2016/4
_chemical_oxdiff_formula C10H8BrNO3
_shelx_space_group_comment
;
The symmetry employed for this shelxl refinement is uniquely defined
by the following loop, which should always be used as a source of
symmetry information in preference to the above space-group names.
They are only intended as comments.
;
_reflns_odcompleteness_completeness 98.80
_reflns_odcompleteness_iscentric 1
_reflns_odcompleteness_theta 26.32
_olex2_refinement_description
;
1. Fixed Uiso
 At 1.2 times of:
  All C(H) groups, All C(H,H) groups
2. Others
 Fixed Sof: H10A(0.5) H10B(0.5)
3.a Secondary CH2 refined with riding coordinates:
 C10(H10A,H10B)
3.b Aromatic/amide H refined with riding coordinates:
 C5(H5), C7(H7), C1(H1), C8(H8), C3(H3), C4(H4)
;
_olex2_submission_special_instructions 'No special instructions were received'
_oxdiff_exptl_absorpt_empirical_details
;
Empirical correction (ABSPACK) includes:
- Absorption correction using spherical harmonics
- Frame scaling
;
_oxdiff_exptl_absorpt_empirical_full_max 2.194
_oxdiff_exptl_absorpt_empirical_full_min 0.493

loop_
_space_group_symop_operation_xyz
'x, y, z'
'-x+1/2, -y, z+1/2'
'-x, y+1/2, -z'
'x+1/2, -y+1/2, -z+1/2'
'-x, -y, -z'
'x-1/2, y, -z-1/2'
'x, -y-1/2, z'
'-x-1/2, y-1/2, z-1/2'

loop_
_atom_site_label
_atom_site_type_symbol
_atom_site_fract_x
_atom_site_fract_y
_atom_site_fract_z
_atom_site_U_iso_or_equiv
_atom_site_adp_type
_atom_site_occupancy
_atom_site_site_symmetry_order
_atom_site_calc_flag
_atom_site_refinement_flags_posn
_atom_site_refinement_flags_adp
_atom_site_refinement_flags_occupancy
_atom_site_disorder_assembly
_atom_site_disorder_group
Br1 Br 0.38466(8) 0.750000 -0.00924(5) 0.0601(4) Uani 1 2 d S T P . .
O1 O 0.2509(4) 0.750000 0.1769(3) 0.0599(15) Uani 1 2 d S T P . .
O2 O 0.1448(5) 0.750000 0.6716(4) 0.0682(16) Uani 1 2 d S T P . .
N1 N 0.2513(6) 0.750000 0.6934(4) 0.0540(17) Uani 1 2 d S T P . .
C5 C 0.5112(6) 0.750000 0.4804(4) 0.0346(16) Uani 1 2 d S T P . .
H5 H 0.569498 0.750000 0.433425 0.041 Uiso 1 2 calc RS T P . .
C6 C 0.3883(6) 0.750000 0.4570(4) 0.0318(15) Uani 1 2 d S T P . .
C9 C 0.3593(7) 0.750000 0.1904(4) 0.0421(17) Uani 1 2 d S T P . .
C7 C 0.3455(6) 0.750000 0.3610(4) 0.0393(17) Uani 1 2 d S T P . .
H7 H 0.261794 0.750000 0.352492 0.047 Uiso 1 2 calc RS T P . .
C2 C 0.3432(6) 0.750000 0.6193(4) 0.0385(17) Uani 1 2 d S T P . .
C1 C 0.3046(6) 0.750000 0.5276(4) 0.0362(16) Uani 1 2 d S T P . .
H1 H 0.222026 0.750000 0.513803 0.043 Uiso 1 2 calc RS T P . .
C8 C 0.4126(6) 0.750000 0.2846(4) 0.0398(17) Uani 1 2 d S T P . .
H8 H 0.496673 0.750000 0.290516 0.048 Uiso 1 2 calc RS T P . .
C3 C 0.4623(7) 0.750000 0.6421(5) 0.0413(17) Uani 1 2 d S T P . .
H3 H 0.486284 0.750000 0.704405 0.050 Uiso 1 2 calc RS T P . .
C10 C 0.4524(7) 0.750000 0.1137(4) 0.052(2) Uani 1 2 d S T P . .
H10A H 0.503641 0.629962 0.120698 0.063 Uiso 0.5 1 calc R . . . .
H10B H 0.503641 0.870038 0.120698 0.063 Uiso 0.5 1 calc R . . . .
C4 C 0.5468(6) 0.750000 0.5726(5) 0.0376(16) Uani 1 2 d S T P . .
H4 H 0.628975 0.750000 0.587510 0.045 Uiso 1 2 calc RS T P . .
O3 O 0.2872(6) 0.750000 0.7732(4) 0.095(2) Uani 1 2 d S T P . .

loop_
_atom_site_aniso_label
_atom_site_aniso_U_11
_atom_site_aniso_U_22
_atom_site_aniso_U_33
_atom_site_aniso_U_23
_atom_site_aniso_U_13
_atom_site_aniso_U_12
Br1 0.0689(6) 0.0812(7) 0.0301(4) 0.000 -0.0005(4) 0.000
O1 0.034(3) 0.107(4) 0.039(3) 0.000 -0.006(3) 0.000
O2 0.045(3) 0.113(5) 0.046(3) 0.000 0.011(3) 0.000
N1 0.053(4) 0.078(5) 0.031(3) 0.000 0.007(3) 0.000
C5 0.032(4) 0.036(4) 0.035(3) 0.000 0.008(3) 0.000
C6 0.034(4) 0.036(4) 0.026(3) 0.000 -0.001(3) 0.000
C9 0.051(5) 0.049(4) 0.027(3) 0.000 0.002(3) 0.000
C7 0.036(4) 0.053(4) 0.030(3) 0.000 0.000(3) 0.000
C2 0.034(4) 0.048(4) 0.034(3) 0.000 -0.001(3) 0.000
C1 0.032(4) 0.042(4) 0.035(3) 0.000 -0.011(3) 0.000
C8 0.037(4) 0.051(4) 0.031(3) 0.000 -0.004(3) 0.000
C3 0.052(5) 0.041(4) 0.031(3) 0.000 -0.009(4) 0.000
C10 0.051(5) 0.079(5) 0.027(3) 0.000 -0.001(3) 0.000
C4 0.032(4) 0.041(4) 0.040(4) 0.000 -0.007(3) 0.000
O3 0.085(5) 0.175(7) 0.024(3) 0.000 0.001(3) 0.000

loop_
_atom_type_symbol
_atom_type_description
_atom_type_scat_dispersion_real
_atom_type_scat_dispersion_imag
_atom_type_scat_source
C C 0.0033 0.0016 'International Tables Vol C Tables 4.2.6.8 and 6.1.1.4'
H H 0.0000 0.0000 'International Tables Vol C Tables 4.2.6.8 and 6.1.1.4'
Br Br -0.2901 2.4595 'International Tables Vol C Tables 4.2.6.8 and 6.1.1.4'
N N 0.0061 0.0033 'International Tables Vol C Tables 4.2.6.8 and 6.1.1.4'
O O 0.0106 0.0060 'International Tables Vol C Tables 4.2.6.8 and 6.1.1.4'

loop_
_geom_angle_atom_site_label_1
_geom_angle_atom_site_label_2
_geom_angle_atom_site_label_3
_geom_angle
_geom_angle_site_symmetry_1
_geom_angle_site_symmetry_3
_geom_angle_publ_flag
O2 N1 C2 118.7(6) . . ?
O3 N1 O2 123.9(7) . . ?
O3 N1 C2 117.3(7) . . ?
C6 C5 H5 119.8 . . ?
C4 C5 H5 119.8 . . ?
C4 C5 C6 120.4(6) . . ?
C5 C6 C7 122.8(6) . . ?
C1 C6 C5 118.5(6) . . ?
C1 C6 C7 118.7(6) . . ?
O1 C9 C8 122.7(7) . . ?
O1 C9 C10 123.8(6) . . ?
C8 C9 C10 113.5(6) . . ?
C6 C7 H7 116.5 . . ?
C8 C7 C6 127.1(6) . . ?
C8 C7 H7 116.5 . . ?
C1 C2 N1 118.5(6) . . ?
C3 C2 N1 119.6(6) . . ?
C3 C2 C1 121.9(6) . . ?
C6 C1 C2 119.7(6) . . ?
C6 C1 H1 120.2 . . ?
C2 C1 H1 120.2 . . ?
C9 C8 H8 118.7 . . ?
C7 C8 C9 122.5(7) . . ?
C7 C8 H8 118.7 . . ?
C2 C3 H3 120.5 . . ?
C2 C3 C4 119.1(6) . . ?
C4 C3 H3 120.5 . . ?
Br1 C10 H10A 108.8 . . ?
Br1 C10 H10B 108.8 . . ?
C9 C10 Br1 114.0(5) . . ?
C9 C10 H10A 108.8 . . ?
C9 C10 H10B 108.8 . . ?
H10A C10 H10B 107.7 . . ?
C5 C4 H4 119.8 . . ?
C3 C4 C5 120.4(6) . . ?
C3 C4 H4 119.8 . . ?

loop_
_geom_bond_atom_site_label_1
_geom_bond_atom_site_label_2
_geom_bond_distance
_geom_bond_site_symmetry_2
_geom_bond_publ_flag
Br1 C10 1.913(6) . ?
O1 C9 1.210(7) . ?
O2 N1 1.214(7) . ?
N1 C2 1.466(8) . ?
N1 O3 1.210(7) . ?
C5 H5 0.9300 . ?
C5 C6 1.394(9) . ?
C5 C4 1.378(8) . ?
C6 C7 1.453(8) . ?
C6 C1 1.368(9) . ?
C9 C8 1.471(9) . ?
C9 C10 1.502(9) . ?
C7 H7 0.9300 . ?
C7 C8 1.321(9) . ?
C2 C1 1.381(8) . ?
C2 C3 1.352(9) . ?
C1 H1 0.9300 . ?
C8 H8 0.9300 . ?
C3 H3 0.9300 . ?
C3 C4 1.363(9) . ?
C10 H10A 0.9700 . ?
C10 H10B 0.9700 . ?
C4 H4 0.9300 . ?

loop_
_geom_torsion_atom_site_label_1
_geom_torsion_atom_site_label_2
_geom_torsion_atom_site_label_3
_geom_torsion_atom_site_label_4
_geom_torsion
_geom_torsion_site_symmetry_1
_geom_torsion_site_symmetry_2
_geom_torsion_site_symmetry_3
_geom_torsion_site_symmetry_4
_geom_torsion_publ_flag
O1 C9 C8 C7 0.000(1) . . . . ?
O1 C9 C10 Br1 0.000(1) . . . . ?
O2 N1 C2 C1 0.000(2) . . . . ?
O2 N1 C2 C3 180.000(2) . . . . ?
N1 C2 C1 C6 180.000(1) . . . . ?
N1 C2 C3 C4 180.000(2) . . . . ?
C5 C6 C7 C8 0.000(1) . . . . ?
C5 C6 C1 C2 0.000(1) . . . . ?
C6 C5 C4 C3 0.000(2) . . . . ?
C6 C7 C8 C9 180.000(1) . . . . ?
C7 C6 C1 C2 180.000(1) . . . . ?
C2 C3 C4 C5 0.000(2) . . . . ?
C1 C6 C7 C8 180.000(1) . . . . ?
C1 C2 C3 C4 0.000(2) . . . . ?
C8 C9 C10 Br1 180.000(0) . . . . ?
C3 C2 C1 C6 0.000(2) . . . . ?
C10 C9 C8 C7 180.000(1) . . . . ?
C4 C5 C6 C7 180.000(1) . . . . ?
C4 C5 C6 C1 0.000(1) . . . . ?
O3 N1 C2 C1 180.000(2) . . . . ?
O3 N1 C2 C3 0.000(2) . . . . ?
